data_4100670
_journal_name_full 'Journal of the American Chemical Society'
_journal_paper_doi 10.1021/ja044077p
_journal_year 2005
_chemical_formula_sum 'C66.6 H54.7 Cl2.3 Fe N6.4 O4'
_chemical_formula_weight 1146.05
_chemical_name_common '[Fe(Tp-OCH3PP)(2-MeHIm)]'
_space_group_IT_number 14
_symmetry_cell_setting monoclinic
_symmetry_space_group_name_Hall '-P 2yn'
_symmetry_space_group_name_H-M 'P 1 21/n 1'
_cell_angle_alpha 90.00
_cell_angle_beta 104.0530(10)
_cell_angle_gamma 90.00
_cell_formula_units_Z 4
_cell_length_a 16.2258(6)
_cell_length_b 17.1365(7)
_cell_length_c 20.7837(8)
_cell_measurement_temperature 130(2)
_cell_volume 5606.0(4)
_diffrn_ambient_temperature 130(2)
_exptl_crystal_density_diffrn 1.358
_refine_ls_R_factor_obs 0.0496
_refine_ls_wR_factor_obs 0.1258
_cod_depositor_comments
;
The following automatic conversions were performed:
'_symmetry_cell_setting' value 'MONOCLINIC' changed to 'monoclinic'
according to '/home/saulius/struct/CIF-dictionaries/cif_core.dic'
dictionary named 'cif_core.dic' version 2.4.1 from 2010-06-29.

Automatic conversion script
Id: cif_fix_enum 1527 2010-12-29 10:47:43Z saulius 
;
_cod_original_sg_symbol_H-M 'P 21/n'
_cod_original_formula_sum 'C66.60 H54.70 Cl2.30 Fe N6.40 O4'
_cod_database_code 4100670

loop_
_symmetry_equiv_pos_as_xyz
'x, y, z'
'-x+1/2, y+1/2, -z+1/2'
'-x, -y, -z'
'x-1/2, -y-1/2, z-1/2'

loop_
_atom_site_aniso_label
_atom_site_aniso_U_11
_atom_site_aniso_U_22
_atom_site_aniso_U_33
_atom_site_aniso_U_23
_atom_site_aniso_U_13
_atom_site_aniso_U_12
Fe1 0.01552(13) 0.02242(15) 0.02412(15) 0.00114(11) 0.00459(10) -0.00027(10)
N1 0.0188(8) 0.0228(8) 0.0265(9) -0.0009(7) 0.0065(7) -0.0006(6)
N2 0.0191(8) 0.0255(8) 0.0236(8) 0.0011(7) 0.0041(6) -0.0013(6)
N3 0.0176(8) 0.0248(8) 0.0271(9) 0.0034(7) 0.0056(7) 0.0000(6)
N4 0.0183(8) 0.0235(8) 0.0236(8) 0.0008(7) 0.0041(6) -0.0003(6)
N5A 0.0250(10) 0.0266(12) 0.0263(12) -0.0017(9) 0.0080(9) -0.0012(8)
C1A 0.0352(15) 0.0257(13) 0.0323(14) -0.0005(11) 0.0079(12) -0.0017(11)
C2A 0.047(2) 0.033(2) 0.048(2) -0.0058(13) 0.0201(14) 0.0035(13)
C3A 0.039(2) 0.029(2) 0.038(2) -0.0024(13) 0.0156(14) -0.0035(12)
N6A 0.0495(14) 0.0222(14) 0.042(3) -0.001(2) 0.011(2) 0.0022(11)
C4A 0.072(4) 0.051(3) 0.038(3) 0.005(2) 0.016(2) 0.015(2)
N5B 0.0250(10) 0.0266(12) 0.0263(12) -0.0017(9) 0.0080(9) -0.0012(8)
C1B 0.036(8) 0.022(8) 0.043(9) -0.003(6) 0.022(7) 0.008(6)
C2B 0.038(8) 0.024(7) 0.040(8) 0.006(6) 0.013(7) 0.004(6)
C3B 0.039(2) 0.029(2) 0.038(2) -0.0024(13) 0.0156(14) -0.0035(12)
C4B 0.072(4) 0.051(3) 0.038(3) 0.005(2) 0.016(2) 0.015(2)
N6B 0.0495(14) 0.0222(14) 0.042(3) -0.001(2) 0.011(2) 0.0022(11)
CM1 0.0221(9) 0.0238(10) 0.0266(10) -0.0023(8) 0.0076(8) -0.0021(7)
CM2 0.0172(9) 0.0205(9) 0.0263(10) 0.0027(7) 0.0024(7) 0.0000(7)
CM3 0.0206(9) 0.0222(9) 0.0271(10) 0.0032(8) 0.0080(8) 0.0001(7)
CM4 0.0177(9) 0.0203(9) 0.0286(10) -0.0028(8) 0.0025(8) -0.0002(7)
C(A1 0.0213(9) 0.0211(9) 0.0251(10) -0.0018(8) 0.0025(8) 0.0008(7)
C(A2 0.0204(9) 0.0217(9) 0.0233(10) -0.0021(7) 0.0052(7) -0.0018(7)
C(A3 0.0200(9) 0.0243(10) 0.0271(10) -0.0014(8) 0.0074(8) -0.0024(7)
C(A4 0.0178(9) 0.0223(9) 0.0293(11) 0.0015(8) 0.0052(8) -0.0002(7)
C(A5 0.0184(9) 0.0214(9) 0.0270(10) 0.0034(8) 0.0040(8) -0.0007(7)
C(A6 0.0208(9) 0.0225(9) 0.0246(10) 0.0033(8) 0.0058(8) -0.0005(7)
C(A7 0.0191(9) 0.0207(9) 0.0282(10) 0.0012(8) 0.0070(8) 0.0005(7)
C(A8 0.0174(9) 0.0197(9) 0.0296(11) -0.0023(8) 0.0042(8) -0.0001(7)
CB1 0.0234(10) 0.0238(10) 0.0277(11) -0.0012(8) 0.0030(8) 0.0016(8)
CB2 0.0254(10) 0.0223(9) 0.0253(10) -0.0015(8) 0.0061(8) -0.0010(8)
CB3 0.0207(10) 0.0296(11) 0.0322(11) -0.0021(9) 0.0088(8) 0.0013(8)
CB4 0.0197(9) 0.0300(11) 0.0316(11) -0.0007(9) 0.0059(8) 0.0013(8)
CB5 0.0220(9) 0.0262(10) 0.0257(10) 0.0031(8) 0.0042(8) -0.0012(8)
CB6 0.0224(10) 0.0279(10) 0.0253(10) 0.0027(8) 0.0050(8) -0.0005(8)
CB7 0.0199(9) 0.0232(10) 0.0313(11) 0.0006(8) 0.0077(8) -0.0001(7)
CB8 0.0176(9) 0.0254(10) 0.0312(11) -0.0017(8) 0.0066(8) 0.0004(7)
C11 0.0201(9) 0.0296(11) 0.0247(10) -0.0022(8) 0.0067(8) 0.0003(8)
C12 0.0307(11) 0.0294(11) 0.0325(12) -0.0034(9) 0.0107(9) -0.0061(9)
C13 0.0322(11) 0.0295(11) 0.0314(11) -0.0076(9) 0.0112(9) -0.0027(9)
C14 0.0226(10) 0.0329(11) 0.0241(10) -0.0017(8) 0.0081(8) 0.0012(8)
C15 0.0333(11) 0.0270(11) 0.0322(12) -0.0023(9) 0.0134(9) -0.0036(9)
C16 0.0311(11) 0.0283(11) 0.0292(11) -0.0052(9) 0.0122(9) -0.0021(8)
O1 0.0371(9) 0.0363(9) 0.0291(8) -0.0037(7) 0.0172(7) -0.0015(7)
C17 0.055(2) 0.050(2) 0.0372(14) -0.0132(12) 0.0263(12) -0.0088(12)
C21 0.0181(9) 0.0251(10) 0.0242(10) 0.0008(8) 0.0054(7) 0.0001(7)
C22 0.0242(10) 0.0221(10) 0.0301(11) 0.0034(8) 0.0041(8) -0.0015(8)
C23 0.0257(10) 0.0238(10) 0.0275(11) 0.0066(8) 0.0008(8) 0.0030(8)
C24 0.0184(9) 0.0281(10) 0.0261(10) 0.0002(8) 0.0026(8) 0.0012(8)
C25 0.0212(9) 0.0239(10) 0.0331(11) 0.0032(8) 0.0047(8) -0.0028(8)
C26 0.0225(10) 0.0245(10) 0.0321(11) 0.0074(8) 0.0040(8) 0.0020(8)
O2 0.0224(7) 0.0304(8) 0.0359(9) 0.0042(7) -0.0041(6) -0.0021(6)
C27 0.0294(12) 0.0404(14) 0.050(2) 0.0088(11) -0.0067(11) -0.0125(10)
C31 0.0196(9) 0.0276(10) 0.0256(10) 0.0012(8) 0.0057(8) -0.0012(8)
C32 0.0384(12) 0.0251(10) 0.0330(12) 0.0044(9) 0.0136(10) 0.0008(9)
C33 0.0438(13) 0.0252(11) 0.0403(13) -0.0016(9) 0.0190(11) 0.0043(9)
C34 0.0249(10) 0.0307(11) 0.0267(11) -0.0035(8) 0.0088(8) -0.0023(8)
C35 0.0294(11) 0.0298(11) 0.0296(11) 0.0062(9) 0.0094(9) 0.0019(9)
C36 0.0274(10) 0.0273(10) 0.0317(11) 0.0027(9) 0.0096(9) 0.0050(8)
O3 0.0436(9) 0.0347(9) 0.0308(8) -0.0017(7) 0.0181(7) -0.0008(7)
C37 0.057(2) 0.055(2) 0.0388(14) 0.0105(12) 0.0253(13) 0.0092(13)
C41 0.0197(9) 0.0262(10) 0.0244(10) -0.0004(8) 0.0043(8) 0.0004(7)
C42 0.0249(10) 0.0269(10) 0.0312(11) -0.0046(9) 0.0041(8) 0.0033(8)
C43 0.0267(10) 0.0268(10) 0.0325(11) -0.0067(9) 0.0008(9) 0.0002(8)
C44 0.0191(9) 0.0319(11) 0.0264(10) 0.0010(8) 0.0027(8) 0.0008(8)
C45 0.0216(10) 0.0295(11) 0.0296(11) -0.0025(9) 0.0044(8) 0.0052(8)
C46 0.0232(10) 0.0254(10) 0.0277(11) -0.0038(8) 0.0022(8) 0.0005(8)
O4 0.0212(7) 0.0381(9) 0.0390(9) -0.0059(7) -0.0038(6) 0.0042(6)
C47 0.0245(11) 0.051(2) 0.050(2) -0.0074(12) -0.0048(10) 0.0121(11)
Cl1 0.0786(6) 0.0554(4) 0.0816(6) 0.0010(4) 0.0505(5) 0.0086(4)
C5 0.056(2) 0.0324(12) 0.0328(13) 0.0052(10) 0.0142(11) 0.0041(11)
C6 0.081(2) 0.0300(13) 0.0339(14) -0.0022(10) 0.0034(13) 0.0026(13)
C7 0.064(2) 0.0339(14) 0.055(2) 0.0047(13) -0.0119(15) -0.0097(13)
C8 0.0425(14) 0.0354(13) 0.052(2) 0.0132(12) -0.0015(12) -0.0035(11)
C9 0.0406(13) 0.0348(12) 0.0350(13) 0.0048(10) 0.0043(10) -0.0004(10)
C10 0.0421(13) 0.0300(12) 0.0346(12) -0.0015(10) 0.0072(10) -0.0038(10)
Cl2 0.0735(6) 0.0492(4) 0.0921(7) 0.0140(4) 0.0125(5) 0.0013(4)
CS1 0.0284(12) 0.0442(14) 0.051(2) 0.0040(12) 0.0077(11) 0.0067(10)
CS2 0.0314(13) 0.076(2) 0.049(2) -0.0062(15) 0.0101(12) 0.0030(13)
CS3 0.0337(15) 0.103(3) 0.065(2) 0.033(2) 0.0147(14) -0.001(2)
CS4 0.033(2) 0.061(2) 0.116(3) 0.026(2) 0.021(2) 0.0022(14)
CS5 0.0377(15) 0.054(2) 0.093(3) -0.014(2) 0.025(2) -0.0016(13)
CS6 0.0349(13) 0.060(2) 0.051(2) -0.0041(14) 0.0149(12) 0.0039(12)
Cl3 0.210(5) 0.083(2) 0.043(2) -0.005(2) -0.002(2) -0.095(3)

loop_
_atom_site_label
_atom_site_type_symbol
_atom_site_fract_x
_atom_site_fract_y
_atom_site_fract_z
_atom_site_U_iso_or_equiv
_atom_site_thermal_displace_type
_atom_site_occupancy
_atom_site_calc_flag
_atom_site_refinement_flags
_atom_site_disorder_group
Fe1 Fe 0.74866(2) 0.67087(2) 0.155057(14) 0.02073(8) Uani 1 d . .
N1 N 0.79653(10) 0.64149(10) 0.25497(9) 0.0225(3) Uani 1 d . .
N2 N 0.62726(10) 0.64833(10) 0.16672(8) 0.0229(3) Uani 1 d . .
N3 N 0.70112(10) 0.65641(10) 0.05321(9) 0.0232(3) Uani 1 d . .
N4 N 0.86928(10) 0.64569(10) 0.14149(8) 0.0220(3) Uani 1 d . .
N5A N 0.73872(13) 0.79497(13) 0.16815(11) 0.0256(5) Uani 0.845(4) d P 1
C1A C 0.7554(2) 0.8535(2) 0.13219(14) 0.0311(6) Uani 0.845(4) d P 1
C2A C 0.6965(2) 0.9062(2) 0.2068(2) 0.0411(7) Uani 0.845(4) d P 1
H2A H 0.6732(2) 0.9429(2) 0.2317(2) 0.049 Uiso 0.845(4) calc PR 1
C3A C 0.7018(2) 0.8284(2) 0.2161(2) 0.0343(7) Uani 0.845(4) d P 1
H3A H 0.6836(2) 0.8006(2) 0.2497(2) 0.041 Uiso 0.845(4) calc PR 1
N6A N 0.7316(4) 0.9222(3) 0.1539(2) 0.0380(9) Uani 0.845(4) d P 1
H6A H 0.7373(4) 0.9686(3) 0.1375(2) 0.046 Uiso 0.845(4) calc PR 1
C4A C 0.7963(4) 0.8440(4) 0.0780(3) 0.0533(14) Uani 0.845(4) d P 1
H4A1 H 0.8127(16) 0.8953(4) 0.0642(9) 0.080 Uiso 0.845(4) calc PR 1
H4A2 H 0.7569(8) 0.8188(14) 0.0406(6) 0.080 Uiso 0.845(4) calc PR 1
H4A3 H 0.8471(11) 0.8115(15) 0.0926(5) 0.080 Uiso 0.845(4) calc PR 1
N5B N 0.7496(7) 0.7924(7) 0.1336(7) 0.0256(5) Uani 0.15 d P 2
C1B C 0.7193(10) 0.8504(8) 0.1631(8) 0.031(4) Uani 0.155(4) d P 2
C2B C 0.7720(10) 0.9062(9) 0.0848(8) 0.033(4) Uani 0.155(4) d P 2
H2B H 0.7937(10) 0.9511(9) 0.0678(8) 0.040 Uiso 0.155(4) calc PR 2
C3B C 0.7806(19) 0.8541(19) 0.0663(16) 0.0343(7) Uani 0.15 d P 2
H3B H 0.7983(19) 0.8396(19) 0.0277(16) 0.041 Uiso 0.155(4) calc PR 2
C4B C 0.6749(18) 0.8463(16) 0.2137(13) 0.0533(14) Uani 0.15 d P 2
H4B1 H 0.7151(21) 0.8362(88) 0.2564(17) 0.080 Uiso 0.155(4) calc PR 2
H4B2 H 0.6331(68) 0.8039(59) 0.2039(40) 0.080 Uiso 0.155(4) calc PR 2
H4B3 H 0.6456(80) 0.8958(35) 0.2160(51) 0.080 Uiso 0.155(4) calc PR 2
N6B N 0.7285(24) 0.9156(20) 0.1359(13) 0.0380(9) Uani 0.15 d P 2
H6B H 0.7101(24) 0.9606(20) 0.1473(13) 0.046 Uiso 0.155(4) calc PR 2
CM1 C 0.66051(12) 0.63829(12) 0.28900(10) 0.0239(4) Uani 1 d . .
CM2 C 0.54723(12) 0.65013(11) 0.04928(10) 0.0218(4) Uani 1 d . .
CM3 C 0.83621(12) 0.64692(12) 0.01867(10) 0.0229(4) Uani 1 d . .
CM4 C 0.94940(12) 0.62973(11) 0.25841(10) 0.0227(4) Uani 1 d . .
C(A1 C 0.87993(12) 0.62835(11) 0.28780(10) 0.0230(4) Uani 1 d . .
C(A2 C 0.74960(12) 0.63302(11) 0.30155(10) 0.0218(4) Uani 1 d . .
C(A3 C 0.60453(12) 0.64588(12) 0.22634(10) 0.0235(4) Uani 1 d . .
C(A4 C 0.55313(12) 0.65161(12) 0.11789(10) 0.0232(4) Uani 1 d . .
C(A5 C 0.61656(12) 0.64982(11) 0.01992(10) 0.0225(4) Uani 1 d . .
C(A6 C 0.74702(12) 0.64758(11) 0.00618(10) 0.0226(4) Uani 1 d . .
C(A7 C 0.89218(12) 0.64726(11) 0.08194(10) 0.0224(4) Uani 1 d . .
C(A8 C 0.94325(12) 0.63906(11) 0.19022(10) 0.0225(4) Uani 1 d . .
CB1 C 0.88545(13) 0.61141(12) 0.35661(10) 0.0255(4) Uani 1 d . .
HB1 H 0.93567(13) 0.59986(12) 0.38962(10) 0.031 Uiso 1 calc R .
CB2 C 0.80516(13) 0.61509(12) 0.36536(10) 0.0243(4) Uani 1 d . .
HB2 H 0.78874(13) 0.60734(12) 0.40577(10) 0.029 Uiso 1 calc R .
CB3 C 0.51310(13) 0.64953(13) 0.21438(11) 0.0271(4) Uani 1 d . .
HB3 H 0.48107(13) 0.64919(13) 0.24705(11) 0.033 Uiso 1 calc R .
CB4 C 0.48152(13) 0.65354(12) 0.14760(11) 0.0272(4) Uani 1 d . .
HB4 H 0.42331(13) 0.65696(12) 0.12482(11) 0.033 Uiso 1 calc R .
CB5 C 0.60973(13) 0.63741(12) -0.04970(10) 0.0249(4) Uani 1 d . .
HB5 H 0.55862(13) 0.63153(12) -0.08320(10) 0.030 Uiso 1 calc R .
CB6 C 0.69022(13) 0.63567(12) -0.05863(10) 0.0254(4) Uani 1 d . .
HB6 H 0.70599(13) 0.62812(12) -0.09932(10) 0.030 Uiso 1 calc R .
CB7 C 0.98351(12) 0.64530(12) 0.09413(11) 0.0245(4) Uani 1 d . .
HB7 H 1.01569(12) 0.64712(12) 0.06159(11) 0.029 Uiso 1 calc R .
CB8 C 1.01494(12) 0.64035(12) 0.16077(11) 0.0246(4) Uani 1 d . .
HB8 H 1.07319(12) 0.63815(12) 0.18365(11) 0.030 Uiso 1 calc R .
C11 C 0.62335(12) 0.63139(12) 0.34795(10) 0.0245(4) Uani 1 d . .
C12 C 0.62407(14) 0.69384(13) 0.39041(11) 0.0303(5) Uani 1 d . .
H12 H 0.64678(14) 0.74239(13) 0.38092(11) 0.036 Uiso 1 calc R .
C13 C 0.59235(14) 0.68715(13) 0.44662(11) 0.0304(5) Uani 1 d . .
H13 H 0.59275(14) 0.73079(13) 0.47488(11) 0.037 Uiso 1 calc R .
C14 C 0.56025(13) 0.61625(13) 0.46087(10) 0.0261(4) Uani 1 d . .
C15 C 0.55819(14) 0.55295(13) 0.41892(11) 0.0299(5) Uani 1 d . .
H15 H 0.53589(14) 0.50435(13) 0.42878(11) 0.036 Uiso 1 calc R .
C16 C 0.58883(14) 0.56096(13) 0.36252(11) 0.0287(4) Uani 1 d . .
H16 H 0.58627(14) 0.51783(13) 0.33339(11) 0.034 Uiso 1 calc R .
O1 O 0.52930(10) 0.60205(9) 0.51576(8) 0.0326(3) Uani 1 d . .
C17 C 0.5257(2) 0.6663(2) 0.55837(13) 0.0448(6) Uani 1 d . .
H17A H 0.5016(12) 0.6491(3) 0.5949(6) 0.067 Uiso 1 calc R .
H17B H 0.4898(10) 0.7074(5) 0.5332(3) 0.067 Uiso 1 calc R .
H17C H 0.5831(2) 0.6868(7) 0.5763(8) 0.067 Uiso 1 calc R .
C21 C 0.46055(12) 0.64037(12) 0.00418(10) 0.0224(4) Uani 1 d . .
C22 C 0.42156(13) 0.69952(12) -0.03910(11) 0.0259(4) Uani 1 d . .
H22 H 0.45007(13) 0.74784(12) -0.03972(11) 0.031 Uiso 1 calc R .
C23 C 0.34204(13) 0.68846(12) -0.08096(11) 0.0266(4) Uani 1 d . .
H23 H 0.31617(13) 0.72920(12) -0.10988(11) 0.032 Uiso 1 calc R .
C24 C 0.29978(12) 0.61774(12) -0.08082(10) 0.0247(4) Uani 1 d . .
C25 C 0.33805(13) 0.55766(12) -0.03905(11) 0.0264(4) Uani 1 d . .
H25 H 0.31026(13) 0.50880(12) -0.03948(11) 0.032 Uiso 1 calc R .
C26 C 0.41753(13) 0.57016(12) 0.00331(11) 0.0269(4) Uani 1 d . .
H26 H 0.44313(13) 0.52954(12) 0.03249(11) 0.032 Uiso 1 calc R .
O2 O 0.22055(9) 0.61298(9) -0.12328(8) 0.0315(3) Uani 1 d . .
C27 C 0.1790(2) 0.5390(2) -0.12807(14) 0.0426(6) Uani 1 d . .
H27A H 0.1236(5) 0.5424(3) -0.1600(7) 0.064 Uiso 1 calc R .
H27B H 0.1709(11) 0.5241(5) -0.0845(2) 0.064 Uiso 1 calc R .
H27C H 0.2140(6) 0.4996(3) -0.1431(9) 0.064 Uiso 1 calc R .
C31 C 0.87425(12) 0.63987(12) -0.03990(10) 0.0242(4) Uani 1 d . .
C32 C 0.91300(15) 0.57012(13) -0.05119(11) 0.0313(5) Uani 1 d . .
H32 H 0.91585(15) 0.52809(13) -0.02093(11) 0.038 Uiso 1 calc R .
C33 C 0.9472(2) 0.56094(13) -0.10535(12) 0.0349(5) Uani 1 d . .
H33 H 0.9734(2) 0.51302(13) -0.11207(12) 0.042 Uiso 1 calc R .
C34 C 0.94340(13) 0.62208(13) -0.15013(11) 0.0270(4) Uani 1 d . .
C35 C 0.90645(13) 0.69204(13) -0.13935(11) 0.0292(4) Uani 1 d . .
H35 H 0.90465(13) 0.73435(13) -0.16921(11) 0.035 Uiso 1 calc R .
C36 C 0.87188(13) 0.70029(13) -0.08455(11) 0.0284(4) Uani 1 d . .
H36 H 0.84614(13) 0.74837(13) -0.07768(11) 0.034 Uiso 1 calc R .
O3 O 0.97806(11) 0.60621(9) -0.20259(8) 0.0348(4) Uani 1 d . .
C37 C 0.9819(2) 0.6678(2) -0.24744(14) 0.0479(7) Uani 1 d . .
H37A H 1.0081(12) 0.6487(4) -0.2823(6) 0.072 Uiso 1 calc R .
H37B H 1.0159(11) 0.7107(5) -0.2235(2) 0.072 Uiso 1 calc R .
H37C H 0.9243(2) 0.6865(8) -0.2675(8) 0.072 Uiso 1 calc R .
C41 C 1.03646(12) 0.61923(12) 0.30265(10) 0.0236(4) Uani 1 d . .
C42 C 1.07271(13) 0.67641(12) 0.34860(11) 0.0281(4) Uani 1 d . .
H42 H 1.04055(13) 0.72135(12) 0.35361(11) 0.034 Uiso 1 calc R .
C43 C 1.15488(14) 0.66859(13) 0.38699(11) 0.0297(5) Uani 1 d . .
H43 H 1.17868(14) 0.70805(13) 0.41806(11) 0.036 Uiso 1 calc R .
C44 C 1.20276(13) 0.60302(13) 0.38018(10) 0.0263(4) Uani 1 d . .
C45 C 1.16736(13) 0.54480(13) 0.33578(11) 0.0272(4) Uani 1 d . .
H45 H 1.19917(13) 0.49931(13) 0.33173(11) 0.033 Uiso 1 calc R .
C46 C 1.08476(13) 0.55348(12) 0.29711(11) 0.0261(4) Uani 1 d . .
H46 H 1.06088(13) 0.51374(12) 0.26634(11) 0.031 Uiso 1 calc R .
O4 O 1.28369(9) 0.60203(10) 0.41985(8) 0.0347(4) Uani 1 d . .
C47 C 1.33406(15) 0.5347(2) 0.41679(14) 0.0444(6) Uani 1 d . .
H47A H 1.3898(5) 0.5407(5) 0.4478(7) 0.067 Uiso 1 calc R .
H47B H 1.3414(10) 0.5286(6) 0.3716(3) 0.067 Uiso 1 calc R .
H47C H 1.3057(6) 0.4884(2) 0.4289(9) 0.067 Uiso 1 calc R .
Cl1 Cl 0.18136(6) 0.90405(5) 0.24850(5) 0.0665(2) Uani 1 d . .
C5 C 0.0796(2) 0.90047(14) 0.26189(12) 0.0397(6) Uani 1 d . .
C6 C 0.0272(2) 0.8379(2) 0.23775(13) 0.0500(7) Uani 1 d . .
H6 H 0.0462(2) 0.7973(2) 0.21387(13) 0.060 Uiso 1 calc R .
C7 C -0.0537(2) 0.8356(2) 0.2489(2) 0.0553(8) Uani 1 d . .
H7 H -0.0904(2) 0.7930(2) 0.2326(2) 0.066 Uiso 1 calc R .
C8 C -0.0809(2) 0.8944(2) 0.28343(14) 0.0457(6) Uani 1 d . .
H8 H -0.1365(2) 0.8926(2) 0.29066(14) 0.055 Uiso 1 calc R .
C9 C -0.0278(2) 0.95642(15) 0.30780(12) 0.0377(5) Uani 1 d . .
H9 H -0.0469(2) 0.99670(15) 0.33204(12) 0.045 Uiso 1 calc R .
C10 C 0.0531(2) 0.96003(14) 0.29700(12) 0.0359(5) Uani 1 d . .
H10 H 0.0897(2) 1.00263(14) 0.31341(12) 0.043 Uiso 1 calc R .
Cl2 Cl 0.27990(6) 0.83171(5) 0.09864(5) 0.0729(3) Uani 1 d . .
CS1 C 0.2616(2) 0.7372(2) 0.12042(14) 0.0417(6) Uani 1 d . .
CS2 C 0.2626(2) 0.7200(2) 0.1858(2) 0.0520(7) Uani 1 d . .
HS2 H 0.2718(2) 0.7599(2) 0.2185(2) 0.062 Uiso 1 calc R .
CS3 C 0.2501(2) 0.6438(3) 0.2023(2) 0.0667(10) Uani 1 d . .
HS3 H 0.2516(2) 0.6308(3) 0.2470(2) 0.080 Uiso 1 calc R .
CS4 C 0.2353(2) 0.5864(2) 0.1546(2) 0.0694(11) Uani 1 d . .
HS4 H 0.2262(2) 0.5341(2) 0.1664(2) 0.083 Uiso 1 calc R .
CS5 C 0.2338(2) 0.6045(2) 0.0903(2) 0.0600(9) Uani 1 d . .
HS5 H 0.2233(2) 0.5647(2) 0.0575(2) 0.072 Uiso 1 calc R .
CS6 C 0.2473(2) 0.6799(2) 0.0726(2) 0.0477(7) Uani 1 d . .
HS6 H 0.2468(2) 0.6923(2) 0.0279(2) 0.057 Uiso 1 calc R .
CS7 C 0.5086(2) 0.95731(14) 0.02063(13) 0.039(2) Uiso 0.30 d PG -1
Cl3 Cl 0.5226(3) 0.8684(2) 0.06176(13) 0.118(2) Uani 0.30 d PG -1
CS8 C 0.5659(2) 0.9802(2) -0.0160(2) 0.035(2) Uiso 0.30 d PG -1
HS8 H 0.6124(2) 0.9476(3) -0.0184(2) 0.042 Uiso 0.30 calc PR -1
CS9 C 0.5541(4) 1.0510(2) -0.0488(2) 0.047(2) Uiso 0.30 d PG -1
HS9 H 0.5929(4) 1.0672(3) -0.0738(3) 0.056 Uiso 0.30 calc PR -1
CS10 C 0.4856(4) 1.0987(2) -0.0455(3) 0.049(3) Uiso 0.30 d PG -1
HS10 H 0.4774(5) 1.1473(2) -0.0682(3) 0.059 Uiso 0.30 calc PR -1
CS11 C 0.4290(3) 1.0742(2) -0.0085(3) 0.074(3) Uiso 0.30 d PG -1
HS11 H 0.3825(4) 1.1067(3) -0.0059(4) 0.089 Uiso 0.30 calc PR -1
CS12 C 0.4396(2) 1.0042(2) 0.0243(2) 0.052(3) Uiso 0.30 d PG -1
HS12 H 0.4006(3) 0.9879(3) 0.0490(3) 0.062 Uiso 0.30 calc PR -1
CS13 C 0.5565(2) 0.88013(14) 0.03480(15) 0.031(2) Uiso 0.20 d PG -2
HS13 H 0.5890(3) 0.8335(2) 0.0440(2) 0.037 Uiso 0.20 calc PR -2
CS14 C 0.4727(2) 0.9011(2) 0.05155(14) 0.018(2) Uiso 0.20 d PG -2
HS14 H 0.4428(3) 0.8653(3) 0.0725(2) 0.021 Uiso 0.20 calc PR -2
N8 N 0.4413(2) 0.9812(2) 0.0328(2) 0.044(3) Uiso 0.20 d PG -2
H8A H 0.3983(3) 1.0075(3) 0.0407(3) 0.053 Uiso 0.20 calc PR -2
N7 N 0.5759(2) 0.9596(2) -0.0033(2) 0.026(2) Uiso 0.20 d PG -2
CS15 C 0.4998(2) 1.0006(2) -0.0001(2) 0.150(9) Uiso 0.40 d SPG -2
CS16 C 0.4602(4) 1.0807(2) -0.0294(3) 0.067(5) Uiso 0.20 d PG -2

loop_
_geom_bond_atom_site_label_1
_geom_bond_atom_site_label_2
_geom_bond_distance
_geom_bond_site_symmetry_2
_geom_bond_publ_flag
Fe1 N2 2.078(2) . ?
Fe1 N3 2.084(2) . ?
Fe1 N4 2.089(2) . ?
Fe1 N1 2.094(2) . ?
Fe1 N5B 2.131(12) . ?
Fe1 N5A 2.155(2) . ?
N1 C(A2 1.377(2) . ?
N1 C(A1 1.378(2) . ?
N2 C(A4 1.374(3) . ?
N2 C(A3 1.377(3) . ?
N3 C(A6 1.374(3) . ?
N3 C(A5 1.383(2) . ?
N4 C(A8 1.374(2) . ?
N4 C(A7 1.376(3) . ?
N5A C1A 1.318(4) . ?
N5A C3A 1.402(4) . ?
C1A N6A 1.350(5) . ?
C1A C4A 1.448(7) . ?
C2A C3A 1.347(4) . ?
C2A N6A 1.382(6) . ?
N5B C1B 1.32(2) . ?
N5B C3B 1.91(3) . ?
C1B N6B 1.28(4) . ?
C1B C4B 1.41(3) . ?
C2B C3B 0.99(4) . ?
C2B N6B 1.42(3) . ?
CM1 C(A3 1.401(3) . ?
CM1 C(A2 1.408(3) . ?
CM1 C11 1.496(3) . ?
CM2 C(A5 1.404(3) . ?
CM2 C(A4 1.406(3) . ?
CM2 C21 1.498(3) . ?
CM3 C(A7 1.405(3) . ?
CM3 C(A6 1.407(3) . ?
CM3 C31 1.498(3) . ?
CM4 C(A8 1.405(3) . ?
CM4 C(A1 1.407(3) . ?
CM4 C41 1.498(3) . ?
C(A1 CB1 1.441(3) . ?
C(A2 CB2 1.444(3) . ?
C(A3 CB3 1.445(3) . ?
C(A4 CB4 1.443(3) . ?
C(A5 CB5 1.440(3) . ?
C(A6 CB6 1.450(3) . ?
C(A7 CB7 1.442(3) . ?
C(A8 CB8 1.440(3) . ?
CB1 CB2 1.360(3) . ?
CB3 CB4 1.359(3) . ?
CB5 CB6 1.363(3) . ?
CB7 CB8 1.358(3) . ?
C11 C12 1.385(3) . ?
C11 C16 1.394(3) . ?
C12 C13 1.391(3) . ?
C13 C14 1.382(3) . ?
C14 O1 1.375(2) . ?
C14 C15 1.387(3) . ?
C15 C16 1.387(3) . ?
O1 C17 1.424(3) . ?
C21 C26 1.389(3) . ?
C21 C22 1.400(3) . ?
C22 C23 1.383(3) . ?
C23 C24 1.393(3) . ?
C24 O2 1.374(2) . ?
C24 C25 1.392(3) . ?
C25 C26 1.390(3) . ?
O2 C27 1.428(3) . ?
C31 C36 1.385(3) . ?
C31 C32 1.397(3) . ?
C32 C33 1.380(3) . ?
C33 C34 1.393(3) . ?
C34 O3 1.370(3) . ?
C34 C35 1.383(3) . ?
C35 C36 1.394(3) . ?
O3 C37 1.419(3) . ?
C41 C46 1.393(3) . ?
C41 C42 1.395(3) . ?
C42 C43 1.384(3) . ?
C43 C44 1.393(3) . ?
C44 O4 1.371(2) . ?
C44 C45 1.385(3) . ?
C45 C46 1.393(3) . ?
O4 C47 1.424(3) . ?
Cl1 C5 1.740(3) . ?
C5 C10 1.383(3) . ?
C5 C6 1.385(4) . ?
C6 C7 1.388(5) . ?
C7 C8 1.370(4) . ?
C8 C9 1.385(4) . ?
C9 C10 1.386(3) . ?
Cl2 CS1 1.726(3) . ?
CS1 CS6 1.376(4) . ?
CS1 CS2 1.386(4) . ?
CS2 CS3 1.378(5) . ?
CS3 CS4 1.375(5) . ?
CS4 CS5 1.366(5) . ?
CS5 CS6 1.376(4) . ?
CS7 CS8 1.39 . ?
CS7 CS12 1.39 . ?
CS7 Cl3 1.74 . ?
CS8 CS9 1.38 . ?
CS9 CS10 1.40 . ?
CS10 CS11 1.40 . ?
CS11 CS12 1.37 . ?
CS13 CS14 1.53 . ?
CS13 N7 1.64 . ?
CS14 N8 1.48 . ?
N8 CS15 1.34 . ?
N7 CS15 1.44 . ?
CS15 CS16 1.57 . ?
